data_4350186
loop_
_publ_author_name
'Dong, Yu-Bin'
'Xu, Hong-Xia'
'Ma, Jian-Ping'
'Huang, Ru-Qi'

_publ_section_title
;
 Silver(I) coordination polymers based on a nano-sized bent
 bis(3-acetylenylphenyl-(4-cyanophenyl))oxadiazole ligand: the role of
 ligand isomerism and the templating effect of polyatomic anions and
 solvent intermediates.
;
_journal_issue 8
_journal_name_full 'Inorganic chemistry'
_journal_page_first 3325
_journal_page_last 3343
_journal_paper_doi 10.1021/ic052158w
_journal_volume 45
_journal_year 2006
_chemical_formula_sum 'C40 H22 Ag2 F6 N4 O7 S2'
_chemical_formula_weight 1064.48
_space_group_IT_number 2
_space_group_name_Hall '-P 1'
_space_group_name_H-M_alt 'P -1'
_symmetry_cell_setting triclinic
_symmetry_space_group_name_H-M 'P -1'
_atom_sites_solution_hydrogens geom
_atom_sites_solution_primary direct
_atom_sites_solution_secondary difmap
_audit_creation_method SHELXL-97
_cell_angle_alpha 104.084(2)
_cell_angle_beta 94.263(2)
_cell_angle_gamma 104.432(2)
_cell_formula_units_Z 2
_cell_length_a 10.8840(16)
_cell_length_b 13.0047(19)
_cell_length_c 16.524(3)
_cell_measurement_temperature 293(2)
_cell_volume 2174.2(6)
_computing_cell_refinement 'Bruker SMART'
_computing_data_collection 'Bruker SMART'
_computing_data_reduction 'Bruker SAINT'
_computing_molecular_graphics 'Bruker SHELXTL'
_computing_publication_material 'Bruker SHELXTL'
_computing_structure_refinement 'SHELXL-97 (Sheldrick, 1997)'
_computing_structure_solution 'SHELXS-97 (Sheldrick, 1990)'
_diffrn_ambient_temperature 293(2)
_diffrn_measured_fraction_theta_full 0.980
_diffrn_measured_fraction_theta_max 0.980
_diffrn_measurement_device_type 'CCD area detector'
_diffrn_measurement_method 'phi and omega scans'
_diffrn_radiation_monochromator graphite
_diffrn_radiation_source 'fine-focus sealed tube'
_diffrn_radiation_type MoK\a
_diffrn_radiation_wavelength 0.71073
_diffrn_reflns_av_R_equivalents 0.0212
_diffrn_reflns_av_sigmaI/netI 0.0480
_diffrn_reflns_limit_h_max 12
_diffrn_reflns_limit_h_min -13
_diffrn_reflns_limit_k_max 15
_diffrn_reflns_limit_k_min -15
_diffrn_reflns_limit_l_max 19
_diffrn_reflns_limit_l_min -12
_diffrn_reflns_number 11835
_diffrn_reflns_theta_full 25.50
_diffrn_reflns_theta_max 25.50
_diffrn_reflns_theta_min 1.68
_exptl_absorpt_coefficient_mu 1.074
_exptl_absorpt_correction_T_max 0.8730
_exptl_absorpt_correction_T_min 0.4842
_exptl_absorpt_correction_type multi-scan
_exptl_absorpt_process_details sadabs
_exptl_crystal_colour brown
_exptl_crystal_density_diffrn 1.626
_exptl_crystal_density_method 'not measured'
_exptl_crystal_description bar
_exptl_crystal_F_000 1052
_exptl_crystal_size_max 0.79
_exptl_crystal_size_mid 0.18
_exptl_crystal_size_min 0.13
_refine_diff_density_max 0.898
_refine_diff_density_min -0.496
_refine_diff_density_rms '0.084 End ===='
_refine_ls_extinction_method none
_refine_ls_goodness_of_fit_ref 1.018
_refine_ls_hydrogen_treatment constr
_refine_ls_matrix_type full
_refine_ls_number_parameters 550
_refine_ls_number_reflns 7908
_refine_ls_number_restraints 0
_refine_ls_restrained_S_all 1.018
_refine_ls_R_factor_all 0.0754
_refine_ls_R_factor_gt 0.0511
_refine_ls_shift/su_max 0.001
_refine_ls_shift/su_mean 0.000
_refine_ls_structure_factor_coef Fsqd
_refine_ls_weighting_details 'calc w=1/[\s^2^(Fo^2^)+(0.0832P)^2^+0.0000P] where P=(Fo^2^+2Fc^2^)/3'
_refine_ls_weighting_scheme calc
_refine_ls_wR_factor_gt 0.1330
_refine_ls_wR_factor_ref 0.1443
_reflns_number_gt 5376
_reflns_number_total 7908
_reflns_threshold_expression >2sigma(I)
_cod_data_source_file ic052158wsi20051219_053724.cif
_cod_data_source_block 2
_cod_depositor_comments
;
The following automatic conversions were performed:

data item '_symmetry_cell_setting' value 'Triclinic' was changed to
'triclinic' in accordance with the
/home/saulius/struct/COD-crude-data/automatic-downloads/DataCite-retrospective/ACS/depositions/lib/dictionaries/cif_core.dic
dictionary named 'cif_core.dic' version 2.4.2 last updated on
2011-04-26.

Automatic conversion script
Id: cif_fix_values 6909 2019-04-08 15:41:33Z antanas 
;
_cod_original_sg_symbol_H-M P-1
_cod_database_code 4350186

loop_
_symmetry_equiv_pos_as_xyz
'x, y, z'
'-x, -y, -z'

loop_
_atom_site_label
_atom_site_type_symbol
_atom_site_fract_x
_atom_site_fract_y
_atom_site_fract_z
_atom_site_U_iso_or_equiv
_atom_site_adp_type
_atom_site_occupancy
_atom_site_symmetry_multiplicity
_atom_site_calc_flag
_atom_site_refinement_flags
Ag1 Ag 0.35134(4) 0.23314(3) 0.15453(3) 0.06764(17) Uani 1 1 d .
Ag2 Ag 0.59586(4) 0.14904(3) 0.25236(3) 0.06614(17) Uani 1 1 d .
N1 N 0.4691(3) 0.0275(3) 0.1322(2) 0.0420(8) Uani 1 1 d .
N2 N 0.3736(3) 0.0613(3) 0.0930(2) 0.0419(8) Uani 1 1 d .
N3 N -0.2448(5) 0.6576(4) -0.1300(3) 0.0818(15) Uani 1 1 d .
N4 N 1.2622(4) -0.1463(4) 0.6519(3) 0.0723(13) Uani 1 1 d .
C1 C 0.4586(4) -0.0724(3) 0.0895(2) 0.0357(9) Uani 1 1 d .
C2 C 0.5335(4) -0.1486(3) 0.1013(2) 0.0357(9) Uani 1 1 d .
C3 C 0.5100(4) -0.2486(3) 0.0411(3) 0.0479(11) Uani 1 1 d .
H3 H 0.4484 -0.2667 -0.0060 0.058 Uiso 1 1 calc R
C4 C 0.5797(5) -0.3216(4) 0.0521(3) 0.0614(14) Uani 1 1 d .
H4 H 0.5652 -0.3888 0.0119 0.074 Uiso 1 1 calc R
C5 C 0.6693(4) -0.2952(4) 0.1217(3) 0.0502(11) Uani 1 1 d .
H5 H 0.7137 -0.3456 0.1290 0.060 Uiso 1 1 calc R
C6 C 0.6952(4) -0.1943(4) 0.1818(3) 0.0404(10) Uani 1 1 d .
C7 C 0.6258(4) -0.1209(3) 0.1707(3) 0.0409(10) Uani 1 1 d .
H7 H 0.6418 -0.0529 0.2102 0.049 Uiso 1 1 calc R
C8 C 0.7892(4) -0.1684(4) 0.2552(3) 0.0447(10) Uani 1 1 d .
C9 C 0.8644(4) -0.1554(4) 0.3149(3) 0.0490(11) Uani 1 1 d .
C10 C 0.9504(4) -0.1468(4) 0.3871(3) 0.0464(11) Uani 1 1 d .
C11 C 1.0792(5) -0.1365(6) 0.3842(4) 0.0838(19) Uani 1 1 d .
H11 H 1.1117 -0.1313 0.3344 0.101 Uiso 1 1 calc R
C12 C 1.1593(5) -0.1338(6) 0.4518(4) 0.087(2) Uani 1 1 d .
H12 H 1.2455 -0.1275 0.4478 0.105 Uiso 1 1 calc R
C13 C 1.1142(5) -0.1402(4) 0.5257(3) 0.0533(12) Uani 1 1 d .
C14 C 1.1985(5) -0.1435(5) 0.5963(4) 0.0627(14) Uani 1 1 d .
C15 C 0.9874(5) -0.1474(5) 0.5326(3) 0.0643(14) Uani 1 1 d .
H15 H 0.9568 -0.1499 0.5833 0.077 Uiso 1 1 calc R
C16 C 0.9058(5) -0.1507(5) 0.4627(3) 0.0645(15) Uani 1 1 d .
H16 H 0.8199 -0.1557 0.4669 0.077 Uiso 1 1 calc R
C17 C 0.3128(4) -0.0197(3) 0.0298(3) 0.0377(9) Uani 1 1 d .
C18 C 0.2083(4) -0.0275(3) -0.0340(3) 0.0392(10) Uani 1 1 d .
C19 C 0.1611(4) -0.1233(3) -0.0994(3) 0.0478(11) Uani 1 1 d .
H19 H 0.1937 -0.1834 -0.1014 0.057 Uiso 1 1 calc R
C20 C 0.0662(5) -0.1290(4) -0.1612(3) 0.0624(14) Uani 1 1 d .
H20 H 0.0359 -0.1925 -0.2058 0.075 Uiso 1 1 calc R
C21 C 0.0155(5) -0.0407(4) -0.1576(3) 0.0558(13) Uani 1 1 d .
H21 H -0.0499 -0.0456 -0.1991 0.067 Uiso 1 1 calc R
C22 C 0.0617(4) 0.0547(4) -0.0923(3) 0.0419(10) Uani 1 1 d .
C23 C 0.1575(4) 0.0608(3) -0.0310(3) 0.0416(10) Uani 1 1 d .
H23 H 0.1887 0.1248 0.0130 0.050 Uiso 1 1 calc R
C24 C 0.0145(4) 0.1490(4) -0.0911(3) 0.0475(11) Uani 1 1 d .
C25 C -0.0222(4) 0.2268(4) -0.0922(3) 0.0492(11) Uani 1 1 d .
C26 C -0.0632(4) 0.3230(4) -0.0968(3) 0.0455(11) Uani 1 1 d .
C27 C -0.0290(5) 0.3731(4) -0.1592(3) 0.0546(12) Uani 1 1 d .
H27 H 0.0243 0.3475 -0.1959 0.066 Uiso 1 1 calc R
C28 C -0.0738(5) 0.4620(4) -0.1677(3) 0.0561(13) Uani 1 1 d .
H28 H -0.0518 0.4952 -0.2105 0.067 Uiso 1 1 calc R
C29 C -0.1503(5) 0.4997(4) -0.1125(3) 0.0535(12) Uani 1 1 d .
C30 C -0.2002(5) 0.5891(4) -0.1221(3) 0.0617(13) Uani 1 1 d .
C31 C -0.1826(5) 0.4527(4) -0.0472(3) 0.0562(12) Uani 1 1 d .
H31 H -0.2328 0.4803 -0.0090 0.067 Uiso 1 1 calc R
C32 C -0.1381(5) 0.3635(4) -0.0403(3) 0.0544(12) Uani 1 1 d .
H32 H -0.1590 0.3308 0.0029 0.065 Uiso 1 1 calc R
C33 C 0.3759(11) 0.3468(10) 0.4185(7) 0.139(4) Uani 1 1 d .
C34 C 0.6960(10) 0.4867(6) 0.2817(5) 0.108(3) Uani 1 1 d .
C35 C 0.4184(10) 0.7158(9) 0.2917(8) 0.128(3) Uani 1 1 d .
H35 H 0.4032 0.6414 0.2642 0.154 Uiso 1 1 calc R
C36 C 0.3598(8) 0.7797(12) 0.2613(5) 0.128(4) Uani 1 1 d .
H36 H 0.2998 0.7486 0.2128 0.154 Uiso 1 1 calc R
C37 C 0.3864(8) 0.8929(9) 0.3007(7) 0.108(3) Uani 1 1 d .
H37 H 0.3459 0.9372 0.2787 0.130 Uiso 1 1 calc R
C38 C 0.4744(10) 0.9363(8) 0.3732(7) 0.116(3) Uani 1 1 d .
H38 H 0.4962 1.0112 0.4006 0.139 Uiso 1 1 calc R
C39 C 0.5258(9) 0.8711(13) 0.4022(6) 0.133(4) Uani 1 1 d .
H39 H 0.5831 0.8996 0.4520 0.159 Uiso 1 1 calc R
C40 C 0.4991(11) 0.7624(11) 0.3624(9) 0.136(3) Uani 1 1 d .
H40 H 0.5391 0.7189 0.3858 0.163 Uiso 1 1 calc R
O1 O 0.3623(3) -0.1069(2) 0.02389(17) 0.0389(7) Uani 1 1 d .
O2 O 0.5961(4) 0.2923(3) 0.1795(3) 0.0886(13) Uani 1 1 d .
O3 O 0.6845(7) 0.4438(4) 0.1235(3) 0.136(2) Uani 1 1 d .
O4 O 0.8179(6) 0.3722(5) 0.2007(6) 0.173(3) Uani 1 1 d .
O5 O 0.4042(5) 0.2047(5) 0.2911(3) 0.1133(17) Uani 1 1 d .
O6 O 0.3098(7) 0.1389(5) 0.4030(4) 0.133(2) Uani 1 1 d .
O7 O 0.1960(5) 0.2096(6) 0.3142(4) 0.141(2) Uani 1 1 d .
F1 F 0.5869(10) 0.5163(8) 0.2788(6) 0.258(5) Uani 1 1 d .
F2 F 0.7815(7) 0.5756(4) 0.2933(3) 0.186(3) Uani 1 1 d .
F3 F 0.6891(7) 0.4464(5) 0.3445(3) 0.161(2) Uani 1 1 d .
F4 F 0.3855(8) 0.4175(4) 0.3776(5) 0.202(4) Uani 1 1 d .
F5 F 0.3122(8) 0.3597(5) 0.4795(4) 0.209(4) Uani 1 1 d .
F6 F 0.5019(8) 0.3508(7) 0.4514(5) 0.237(4) Uani 1 1 d .
S1 S 0.68709(17) 0.39061(11) 0.18448(9) 0.0713(4) Uani 1 1 d .
S2 S 0.31795(15) 0.20915(14) 0.34979(10) 0.0734(4) Uani 1 1 d .

loop_
_atom_site_aniso_label
_atom_site_aniso_U_11
_atom_site_aniso_U_22
_atom_site_aniso_U_33
_atom_site_aniso_U_23
_atom_site_aniso_U_13
_atom_site_aniso_U_12
Ag1 0.0813(3) 0.0517(2) 0.0722(3) 0.0080(2) -0.0125(2) 0.0379(2)
Ag2 0.0723(3) 0.0615(3) 0.0604(3) 0.0099(2) -0.0228(2) 0.0267(2)
N1 0.047(2) 0.0409(19) 0.039(2) 0.0092(16) -0.0069(16) 0.0198(16)
N2 0.049(2) 0.0395(19) 0.041(2) 0.0136(16) -0.0051(17) 0.0208(16)
N3 0.100(4) 0.072(3) 0.094(4) 0.033(3) 0.009(3) 0.053(3)
N4 0.060(3) 0.088(3) 0.068(3) 0.025(3) -0.018(2) 0.022(2)
C1 0.039(2) 0.041(2) 0.031(2) 0.0139(18) 0.0009(18) 0.0150(18)
C2 0.044(2) 0.036(2) 0.034(2) 0.0143(18) 0.0053(18) 0.0184(18)
C3 0.057(3) 0.045(2) 0.044(3) 0.009(2) -0.008(2) 0.023(2)
C4 0.075(3) 0.046(3) 0.062(3) 0.004(2) -0.007(3) 0.032(2)
C5 0.052(3) 0.050(3) 0.059(3) 0.020(2) 0.001(2) 0.028(2)
C6 0.037(2) 0.051(3) 0.042(2) 0.024(2) 0.0050(19) 0.0178(19)
C7 0.043(2) 0.039(2) 0.043(2) 0.0116(19) 0.006(2) 0.0158(19)
C8 0.046(3) 0.050(3) 0.049(3) 0.021(2) 0.009(2) 0.025(2)
C9 0.046(3) 0.061(3) 0.048(3) 0.021(2) 0.003(2) 0.023(2)
C10 0.043(3) 0.056(3) 0.045(3) 0.020(2) 0.001(2) 0.018(2)
C11 0.061(4) 0.149(6) 0.059(4) 0.048(4) 0.021(3) 0.039(4)
C12 0.040(3) 0.163(7) 0.071(4) 0.047(4) 0.001(3) 0.036(4)
C13 0.050(3) 0.065(3) 0.048(3) 0.023(2) -0.005(2) 0.016(2)
C14 0.053(3) 0.079(4) 0.061(3) 0.026(3) 0.002(3) 0.022(3)
C15 0.053(3) 0.101(4) 0.050(3) 0.034(3) 0.009(2) 0.026(3)
C16 0.040(3) 0.100(4) 0.064(3) 0.039(3) 0.005(2) 0.022(3)
C17 0.045(2) 0.037(2) 0.037(2) 0.0143(18) 0.0074(19) 0.0170(19)
C18 0.038(2) 0.040(2) 0.044(2) 0.0210(19) 0.0022(19) 0.0127(18)
C19 0.054(3) 0.037(2) 0.054(3) 0.012(2) -0.006(2) 0.022(2)
C20 0.075(4) 0.049(3) 0.056(3) 0.003(2) -0.016(3) 0.022(3)
C21 0.056(3) 0.055(3) 0.054(3) 0.015(2) -0.019(2) 0.020(2)
C22 0.039(2) 0.047(2) 0.048(3) 0.020(2) 0.005(2) 0.0192(19)
C23 0.043(2) 0.040(2) 0.044(2) 0.0128(19) 0.005(2) 0.0153(19)
C24 0.038(2) 0.058(3) 0.055(3) 0.023(2) 0.004(2) 0.021(2)
C25 0.044(3) 0.058(3) 0.053(3) 0.021(2) 0.004(2) 0.023(2)
C26 0.044(3) 0.047(2) 0.049(3) 0.014(2) -0.003(2) 0.021(2)
C27 0.056(3) 0.060(3) 0.063(3) 0.027(3) 0.017(2) 0.033(2)
C28 0.060(3) 0.059(3) 0.064(3) 0.033(3) 0.016(3) 0.025(2)
C29 0.058(3) 0.048(3) 0.063(3) 0.025(2) 0.002(3) 0.024(2)
C30 0.073(4) 0.054(3) 0.063(3) 0.018(3) 0.001(3) 0.026(3)
C31 0.058(3) 0.057(3) 0.065(3) 0.020(3) 0.018(3) 0.030(2)
C32 0.060(3) 0.055(3) 0.058(3) 0.027(2) 0.006(2) 0.022(2)
C33 0.122(8) 0.161(10) 0.096(7) 0.005(7) 0.030(6) -0.002(7)
C34 0.177(9) 0.070(5) 0.067(5) 0.013(4) 0.024(5) 0.019(5)
C35 0.109(7) 0.131(8) 0.130(9) 0.022(7) -0.001(6) 0.026(6)
C36 0.067(5) 0.186(11) 0.087(6) 0.018(7) 0.003(4) -0.023(6)
C37 0.089(6) 0.151(8) 0.115(7) 0.081(7) 0.042(5) 0.037(6)
C38 0.103(7) 0.122(7) 0.114(8) 0.022(6) 0.036(6) 0.019(6)
C39 0.097(6) 0.197(12) 0.088(6) 0.013(8) 0.001(5) 0.040(8)
C40 0.126(8) 0.154(10) 0.154(10) 0.057(9) 0.036(8) 0.068(8)
O1 0.0456(16) 0.0354(15) 0.0377(16) 0.0069(12) -0.0051(13) 0.0209(13)
O2 0.109(3) 0.057(2) 0.091(3) 0.028(2) -0.007(3) 0.007(2)
O3 0.245(7) 0.076(3) 0.065(3) 0.031(3) 0.012(4) -0.001(4)
O4 0.090(4) 0.119(5) 0.299(10) 0.024(5) 0.033(5) 0.042(3)
O5 0.123(4) 0.174(5) 0.087(3) 0.060(3) 0.054(3) 0.085(4)
O6 0.184(6) 0.129(4) 0.114(4) 0.065(4) 0.062(4) 0.049(4)
O7 0.080(3) 0.176(6) 0.139(5) 0.003(4) -0.015(3) 0.031(4)
F1 0.327(12) 0.262(10) 0.281(10) 0.072(8) 0.154(9) 0.221(10)
F2 0.285(8) 0.074(3) 0.118(4) -0.021(3) 0.033(4) -0.051(4)
F3 0.238(6) 0.157(4) 0.060(3) 0.025(3) 0.032(3) 0.002(4)
F4 0.279(9) 0.088(4) 0.238(8) 0.056(4) 0.096(7) 0.020(4)
F5 0.282(9) 0.158(5) 0.131(5) -0.034(4) 0.094(6) 0.012(5)
F6 0.175(7) 0.257(9) 0.180(7) 0.023(6) -0.036(6) -0.061(6)
S1 0.1009(12) 0.0443(7) 0.0557(8) 0.0083(6) 0.0125(8) 0.0013(7)
S2 0.0704(10) 0.0867(10) 0.0589(9) 0.0153(8) 0.0131(8) 0.0175(8)

loop_
_atom_type_symbol
_atom_type_description
_atom_type_scat_dispersion_real
_atom_type_scat_dispersion_imag
_atom_type_scat_source
C C 0.0033 0.0016 'International Tables Vol C Tables 4.2.6.8 and 6.1.1.4'
H H 0.0000 0.0000 'International Tables Vol C Tables 4.2.6.8 and 6.1.1.4'
N N 0.0061 0.0033 'International Tables Vol C Tables 4.2.6.8 and 6.1.1.4'
O O 0.0106 0.0060 'International Tables Vol C Tables 4.2.6.8 and 6.1.1.4'
F F 0.0171 0.0103 'International Tables Vol C Tables 4.2.6.8 and 6.1.1.4'
S S 0.1246 0.1234 'International Tables Vol C Tables 4.2.6.8 and 6.1.1.4'
Ag Ag -0.8971 1.1015 'International Tables Vol C Tables 4.2.6.8 and 6.1.1.4'

loop_
_geom_angle_atom_site_label_1
_geom_angle_atom_site_label_2
_geom_angle_atom_site_label_3
_geom_angle
_geom_angle_site_symmetry_1
_geom_angle_site_symmetry_3
N3 Ag1 N2 139.35(17) 2_565 .
N3 Ag1 O5 125.72(19) 2_565 .
N2 Ag1 O5 88.42(16) . .
N3 Ag1 O2 121.33(17) 2_565 .
N2 Ag1 O2 84.60(13) . .
O5 Ag1 O2 76.33(16) . .
N4 Ag2 N1 137.47(16) 2_756 .
N4 Ag2 O2 128.59(16) 2_756 .
N1 Ag2 O2 85.96(12) . .
N4 Ag2 O5 120.10(18) 2_756 .
N1 Ag2 O5 87.55(16) . .
O2 Ag2 O5 77.77(17) . .
C1 N1 N2 106.4(3) . .
C1 N1 Ag2 135.7(3) . .
N2 N1 Ag2 117.9(2) . .
C17 N2 N1 107.3(3) . .
C17 N2 Ag1 135.0(3) . .
N1 N2 Ag1 117.6(2) . .
C30 N3 Ag1 171.8(5) . 2_565
C14 N4 Ag2 172.2(5) . 2_756
N1 C1 O1 111.2(3) . .
N1 C1 C2 130.4(4) . .
O1 C1 C2 118.4(3) . .
C7 C2 C3 120.6(4) . .
C7 C2 C1 120.7(4) . .
C3 C2 C1 118.7(4) . .
C2 C3 C4 119.0(4) . .
C2 C3 H3 120.5 . .
C4 C3 H3 120.5 . .
C5 C4 C3 120.5(4) . .
C5 C4 H4 119.8 . .
C3 C4 H4 119.8 . .
C4 C5 C6 121.0(4) . .
C4 C5 H5 119.5 . .
C6 C5 H5 119.5 . .
C5 C6 C7 118.6(4) . .
C5 C6 C8 120.1(4) . .
C7 C6 C8 121.2(4) . .
C2 C7 C6 120.3(4) . .
C2 C7 H7 119.9 . .
C6 C7 H7 119.9 . .
C9 C8 C6 175.1(5) . .
C8 C9 C10 176.3(5) . .
C11 C10 C16 117.7(4) . .
C11 C10 C9 122.0(4) . .
C16 C10 C9 120.3(4) . .
C12 C11 C10 121.8(5) . .
C12 C11 H11 119.1 . .
C10 C11 H11 119.1 . .
C11 C12 C13 120.2(5) . .
C11 C12 H12 119.9 . .
C13 C12 H12 119.9 . .
C12 C13 C15 120.2(4) . .
C12 C13 C14 120.1(5) . .
C15 C13 C14 119.7(5) . .
N4 C14 C13 178.8(6) . .
C13 C15 C16 119.1(5) . .
C13 C15 H15 120.5 . .
C16 C15 H15 120.5 . .
C10 C16 C15 120.9(5) . .
C10 C16 H16 119.5 . .
C15 C16 H16 119.5 . .
N2 C17 O1 110.7(3) . .
N2 C17 C18 130.2(4) . .
O1 C17 C18 119.0(4) . .
C23 C18 C19 119.6(4) . .
C23 C18 C17 120.6(4) . .
C19 C18 C17 119.8(4) . .
C20 C19 C18 119.7(4) . .
C20 C19 H19 120.1 . .
C18 C19 H19 120.1 . .
C19 C20 C21 120.3(4) . .
C19 C20 H20 119.8 . .
C21 C20 H20 119.8 . .
C22 C21 C20 120.2(4) . .
C22 C21 H21 119.9 . .
C20 C21 H21 119.9 . .
C23 C22 C21 119.5(4) . .
C23 C22 C24 120.2(4) . .
C21 C22 C24 120.3(4) . .
C22 C23 C18 120.7(4) . .
C22 C23 H23 119.7 . .
C18 C23 H23 119.7 . .
C25 C24 C22 177.8(5) . .
C24 C25 C26 177.1(5) . .
C27 C26 C32 120.0(4) . .
C27 C26 C25 119.5(4) . .
C32 C26 C25 120.6(4) . .
C26 C27 C28 120.3(5) . .
C26 C27 H27 119.9 . .
C28 C27 H27 119.9 . .
C29 C28 C27 119.2(4) . .
C29 C28 H28 120.4 . .
C27 C28 H28 120.4 . .
C28 C29 C31 121.4(4) . .
C28 C29 C30 119.8(5) . .
C31 C29 C30 118.8(5) . .
N3 C30 C29 177.2(6) . .
C32 C31 C29 118.5(5) . .
C32 C31 H31 120.7 . .
C29 C31 H31 120.7 . .
C26 C32 C31 120.6(5) . .
C26 C32 H32 119.7 . .
C31 C32 H32 119.7 . .
F4 C33 F5 115.5(13) . .
F4 C33 F6 107.7(9) . .
F5 C33 F6 107.9(10) . .
F4 C33 S2 111.2(8) . .
F5 C33 S2 111.0(8) . .
F6 C33 S2 102.7(9) . .
F2 C34 F3 115.0(8) . .
F2 C34 F1 103.9(8) . .
F3 C34 F1 101.0(8) . .
F2 C34 S1 114.1(6) . .
F3 C34 S1 114.6(6) . .
F1 C34 S1 106.2(7) . .
C40 C35 C36 117.2(11) . .
C40 C35 H35 121.4 . .
C36 C35 H35 121.4 . .
C35 C36 C37 121.5(9) . .
C35 C36 H36 119.2 . .
C37 C36 H36 119.2 . .
C38 C37 C36 117.9(9) . .
C38 C37 H37 121.1 . .
C36 C37 H37 121.1 . .
C39 C38 C37 118.7(10) . .
C39 C38 H38 120.7 . .
C37 C38 H38 120.7 . .
C38 C39 C40 122.1(10) . .
C38 C39 H39 119.0 . .
C40 C39 H39 119.0 . .
C35 C40 C39 122.5(11) . .
C35 C40 H40 118.7 . .
C39 C40 H40 118.7 . .
C1 O1 C17 104.4(3) . .
S1 O2 Ag2 131.4(3) . .
S1 O2 Ag1 133.2(3) . .
Ag2 O2 Ag1 90.14(13) . .
S2 O5 Ag1 120.1(3) . .
S2 O5 Ag2 145.7(3) . .
Ag1 O5 Ag2 93.23(15) . .
O3 S1 O2 121.6(3) . .
O3 S1 O4 110.4(5) . .
O2 S1 O4 107.3(3) . .
O3 S1 C34 107.5(3) . .
O2 S1 C34 110.2(4) . .
O4 S1 C34 97.1(5) . .
O5 S2 O6 118.5(4) . .
O5 S2 O7 112.6(4) . .
O6 S2 O7 112.4(4) . .
O5 S2 C33 104.2(4) . .
O6 S2 C33 105.5(5) . .
O7 S2 C33 101.5(5) . .

loop_
_geom_bond_atom_site_label_1
_geom_bond_atom_site_label_2
_geom_bond_distance
_geom_bond_site_symmetry_2
Ag1 N3 2.136(4) 2_565
Ag1 N2 2.299(3) .
Ag1 O5 2.425(5) .
Ag1 O2 2.554(5) .
Ag2 N4 2.141(4) 2_756
Ag2 N1 2.307(3) .
Ag2 O2 2.452(4) .
Ag2 O5 2.452(5) .
N1 C1 1.290(5) .
N1 N2 1.399(4) .
N2 C17 1.286(5) .
N3 C30 1.144(6) .
N3 Ag1 2.136(4) 2_565
N4 C14 1.122(6) .
N4 Ag2 2.141(4) 2_756
C1 O1 1.355(5) .
C1 C2 1.470(5) .
C2 C7 1.379(6) .
C2 C3 1.382(6) .
C3 C4 1.389(6) .
C3 H3 0.9300 .
C4 C5 1.367(6) .
C4 H4 0.9300 .
C5 C6 1.388(6) .
C5 H5 0.9300 .
C6 C7 1.391(5) .
C6 C8 1.441(6) .
C7 H7 0.9300 .
C8 C9 1.184(6) .
C9 C10 1.424(6) .
C10 C11 1.380(7) .
C10 C16 1.381(7) .
C11 C12 1.353(7) .
C11 H11 0.9300 .
C12 C13 1.363(8) .
C12 H12 0.9300 .
C13 C15 1.375(7) .
C13 C14 1.446(7) .
C15 C16 1.389(7) .
C15 H15 0.9300 .
C16 H16 0.9300 .
C17 O1 1.358(5) .
C17 C18 1.458(6) .
C18 C23 1.386(6) .
C18 C19 1.389(6) .
C19 C20 1.372(6) .
C19 H19 0.9300 .
C20 C21 1.383(6) .
C20 H20 0.9300 .
C21 C22 1.383(6) .
C21 H21 0.9300 .
C22 C23 1.372(6) .
C22 C24 1.440(6) .
C23 H23 0.9300 .
C24 C25 1.180(6) .
C25 C26 1.446(6) .
C26 C27 1.373(6) .
C26 C32 1.379(7) .
C27 C28 1.394(6) .
C27 H27 0.9300 .
C28 C29 1.366(7) .
C28 H28 0.9300 .
C29 C31 1.391(7) .
C29 C30 1.435(6) .
C31 C32 1.389(6) .
C31 H31 0.9300 .
C32 H32 0.9300 .
C33 F4 1.256(13) .
C33 F5 1.268(10) .
C33 F6 1.421(13) .
C33 S2 1.798(11) .
C34 F2 1.252(9) .
C34 F3 1.269(8) .
C34 F1 1.336(12) .
C34 S1 1.759(7) .
C35 C40 1.320(14) .
C35 C36 1.329(14) .
C35 H35 0.9300 .
C36 C37 1.403(13) .
C36 H36 0.9300 .
C37 C38 1.379(12) .
C37 H37 0.9300 .
C38 C39 1.286(13) .
C38 H38 0.9300 .
C39 C40 1.352(14) .
C39 H39 0.9300 .
C40 H40 0.9300 .
O2 S1 1.388(4) .
O3 S1 1.356(5) .
O4 S1 1.516(6) .
O5 S2 1.400(5) .
O6 S2 1.406(5) .
O7 S2 1.413(6) .

loop_
_geom_torsion_atom_site_label_1
_geom_torsion_atom_site_label_2
_geom_torsion_atom_site_label_3
_geom_torsion_atom_site_label_4
_geom_torsion
_geom_torsion_site_symmetry_1
N4 Ag2 N1 C1 -5.5(5) 2_756
O2 Ag2 N1 C1 142.5(4) .
O5 Ag2 N1 C1 -139.6(4) .
N4 Ag2 N1 N2 171.3(3) 2_756
O2 Ag2 N1 N2 -40.7(3) .
O5 Ag2 N1 N2 37.2(3) .
C1 N1 N2 C17 -0.2(5) .
Ag2 N1 N2 C17 -177.8(3) .
C1 N1 N2 Ag1 176.5(3) .
Ag2 N1 N2 Ag1 -1.1(4) .
N3 Ag1 N2 C17 -10.2(5) 2_565
O5 Ag1 N2 C17 139.6(4) .
O2 Ag1 N2 C17 -144.0(4) .
N3 Ag1 N2 N1 174.2(3) 2_565
O5 Ag1 N2 N1 -36.0(3) .
O2 Ag1 N2 N1 40.5(3) .
N2 N1 C1 O1 0.4(5) .
Ag2 N1 C1 O1 177.5(3) .
N2 N1 C1 C2 179.7(4) .
Ag2 N1 C1 C2 -3.3(7) .
N1 C1 C2 C7 5.9(7) .
O1 C1 C2 C7 -174.9(4) .
N1 C1 C2 C3 -173.8(4) .
O1 C1 C2 C3 5.4(6) .
C7 C2 C3 C4 0.8(7) .
C1 C2 C3 C4 -179.5(4) .
C2 C3 C4 C5 0.5(8) .
C3 C4 C5 C6 -1.6(8) .
C4 C5 C6 C7 1.3(7) .
C4 C5 C6 C8 179.4(5) .
C3 C2 C7 C6 -1.1(6) .
C1 C2 C7 C6 179.2(4) .
C5 C6 C7 C2 0.0(6) .
C8 C6 C7 C2 -178.0(4) .
C5 C6 C8 C9 -29(6) .
C7 C6 C8 C9 149(6) .
C6 C8 C9 C10 -19(13) .
C8 C9 C10 C11 117(8) .
C8 C9 C10 C16 -62(8) .
C16 C10 C11 C12 2.1(10) .
C9 C10 C11 C12 -176.7(6) .
C10 C11 C12 C13 -0.6(12) .
C11 C12 C13 C15 -1.3(10) .
C11 C12 C13 C14 176.5(6) .
Ag2 N4 C14 C13 180(100) 2_756
C12 C13 C14 N4 -177(100) .
C15 C13 C14 N4 1(29) .
C12 C13 C15 C16 1.6(9) .
C14 C13 C15 C16 -176.2(5) .
C11 C10 C16 C15 -1.7(8) .
C9 C10 C16 C15 177.1(5) .
C13 C15 C16 C10 -0.1(9) .
N1 N2 C17 O1 -0.1(5) .
Ag1 N2 C17 O1 -176.0(3) .
N1 N2 C17 C18 -177.3(4) .
Ag1 N2 C17 C18 6.8(7) .
N2 C17 C18 C23 -1.5(7) .
O1 C17 C18 C23 -178.4(4) .
N2 C17 C18 C19 177.0(4) .
O1 C17 C18 C19 0.0(6) .
C23 C18 C19 C20 1.0(7) .
C17 C18 C19 C20 -177.5(4) .
C18 C19 C20 C21 -1.4(8) .
C19 C20 C21 C22 1.2(8) .
C20 C21 C22 C23 -0.5(7) .
C20 C21 C22 C24 176.3(5) .
C21 C22 C23 C18 0.1(7) .
C24 C22 C23 C18 -176.7(4) .
C19 C18 C23 C22 -0.4(6) .
C17 C18 C23 C22 178.1(4) .
C23 C22 C24 C25 106(14) .
C21 C22 C24 C25 -71(14) .
C22 C24 C25 C26 -3(22) .
C24 C25 C26 C27 7(11) .
C24 C25 C26 C32 -174(10) .
C32 C26 C27 C28 -2.5(7) .
C25 C26 C27 C28 176.3(4) .
C26 C27 C28 C29 1.0(8) .
C27 C28 C29 C31 1.2(8) .
C27 C28 C29 C30 -178.2(5) .
Ag1 N3 C30 C29 -28(16) 2_565
C28 C29 C30 N3 123(13) .
C31 C29 C30 N3 -57(13) .
C28 C29 C31 C32 -1.8(8) .
C30 C29 C31 C32 177.5(5) .
C27 C26 C32 C31 1.9(7) .
C25 C26 C32 C31 -176.9(4) .
C29 C31 C32 C26 0.3(7) .
C40 C35 C36 C37 2.6(15) .
C35 C36 C37 C38 -0.9(13) .
C36 C37 C38 C39 -1.4(12) .
C37 C38 C39 C40 2.1(15) .
C36 C35 C40 C39 -2.0(16) .
C38 C39 C40 C35 -0.3(17) .
N1 C1 O1 C17 -0.5(4) .
C2 C1 O1 C17 -179.8(4) .
N2 C17 O1 C1 0.4(4) .
C18 C17 O1 C1 177.9(4) .
N4 Ag2 O2 S1 3.2(5) 2_756
N1 Ag2 O2 S1 -149.5(4) .
O5 Ag2 O2 S1 122.1(4) .
N4 Ag2 O2 Ag1 -152.98(19) 2_756
N1 Ag2 O2 Ag1 54.31(13) .
O5 Ag2 O2 Ag1 -34.06(17) .
N3 Ag1 O2 S1 3.0(4) 2_565
N2 Ag1 O2 S1 149.6(4) .
O5 Ag1 O2 S1 -120.7(4) .
N3 Ag1 O2 Ag2 158.45(18) 2_565
N2 Ag1 O2 Ag2 -54.97(13) .
O5 Ag1 O2 Ag2 34.71(17) .
N3 Ag1 O5 S2 34.6(5) 2_565
N2 Ag1 O5 S2 -121.6(4) .
O2 Ag1 O5 S2 153.5(4) .
N3 Ag1 O5 Ag2 -153.7(2) 2_565
N2 Ag1 O5 Ag2 50.05(18) .
O2 Ag1 O5 Ag2 -34.77(16) .
N4 Ag2 O5 S2 -28.9(8) 2_756
N1 Ag2 O5 S2 117.0(7) .
O2 Ag2 O5 S2 -156.6(7) .
N4 Ag2 O5 Ag1 163.94(17) 2_756
N1 Ag2 O5 Ag1 -50.19(17) .
O2 Ag2 O5 Ag1 36.20(17) .
Ag2 O2 S1 O3 162.0(4) .
Ag1 O2 S1 O3 -51.7(6) .
Ag2 O2 S1 O4 33.6(5) .
Ag1 O2 S1 O4 180.0(4) .
Ag2 O2 S1 C34 -71.0(5) .
Ag1 O2 S1 C34 75.4(5) .
F2 C34 S1 O3 -49.5(9) .
F3 C34 S1 O3 174.8(8) .
F1 C34 S1 O3 64.3(8) .
F2 C34 S1 O2 175.9(7) .
F3 C34 S1 O2 40.3(9) .
F1 C34 S1 O2 -70.3(7) .
F2 C34 S1 O4 64.6(8) .
F3 C34 S1 O4 -71.1(9) .
F1 C34 S1 O4 178.4(7) .
Ag1 O5 S2 O6 145.4(4) .
Ag2 O5 S2 O6 -19.7(8) .
Ag1 O5 S2 O7 11.4(5) .
Ag2 O5 S2 O7 -153.7(6) .
Ag1 O5 S2 C33 -97.7(6) .
Ag2 O5 S2 C33 97.1(8) .
F4 C33 S2 O5 55.3(10) .
F5 C33 S2 O5 -174.6(10) .
F6 C33 S2 O5 -59.6(8) .
F4 C33 S2 O6 -179.1(9) .
F5 C33 S2 O6 -49.1(11) .
F6 C33 S2 O6 66.0(8) .
F4 C33 S2 O7 -61.7(10) .
F5 C33 S2 O7 68.3(11) .
F6 C33 S2 O7 -176.6(7) .
